data_4024596
loop_
_publ_author_name
'Giordano Lesma'
'Nicola Landoni'
'Tullio Pilati'
'Alessandro Sacchetti'
'Alessandra Silvani'

_publ_section_title
;
Grignard Addition to Imines Derived from Isatine: A Method for the
Asymmetric Synthesis of Quaternary 3-Aminooxindoles
;
_journal_name_full 'Journal of Organic Chemistry'
_journal_page_first 4537
_journal_page_last 4541
_journal_paper_doi 10.1021/jo900623c
_journal_volume 74
_journal_year 2009
_chemical_absolute_configuration rmad
_chemical_formula_moiety 'C33 H42 N2 O3 Si'
_chemical_formula_sum 'C33 H42 N2 O3 Si'
_chemical_formula_weight 542.78
_chemical_name_systematic
; 
 ? 
;
_space_group_IT_number 19
_symmetry_cell_setting orthorhombic
_symmetry_space_group_name_Hall 'P 2ac 2ab'
_symmetry_space_group_name_H-M 'P 21 21 21'
_atom_sites_solution_hydrogens difmap
_atom_sites_solution_primary direct
_atom_sites_solution_secondary difmap
_audit_creation_method SHELXL-97
_cell_angle_alpha 90.00
_cell_angle_beta 90.00
_cell_angle_gamma 90.00
_cell_formula_units_Z 4
_cell_length_a 12.439(2)
_cell_length_b 15.741(3)
_cell_length_c 15.883(3)
_cell_measurement_reflns_used 5439
_cell_measurement_temperature 123(2)
_cell_measurement_theta_max 27.67
_cell_measurement_theta_min 2.45
_cell_volume 3109.9(10)
_computing_cell_refinement 'Bruker SAINT'
_computing_data_collection 'Bruker SMART'
_computing_data_reduction 'Bruker SAINT'
_computing_molecular_graphics
;
ORTEP-III (Farrugia, L.J. (1997) Jour. Appl. Cryst. 30, 565)
and  Mercury 1.4.2, CCDC
;
_computing_publication_material 'SHELXL-97 (Sheldrick, 1997)'
_computing_structure_refinement 'SHELXL-97 (Sheldrick, 1997)'
_computing_structure_solution
;
M.C. Burla, M. Camalli, B. Carrozzini, G.L. Cascarano, C. Giacovazzo,
G. Polidori, R. Spagna (2003).
SIR2002: the program. J. Appl. Cryst. 36,1103
;
_diffrn_ambient_temperature 123(2)
_diffrn_measured_fraction_theta_full 0.998
_diffrn_measured_fraction_theta_max 0.997
_diffrn_measurement_device_type 'Bruker SMART 2000 CCD diffractometer'
_diffrn_measurement_method '\w and \f scans'
_diffrn_radiation_monochromator graphite
_diffrn_radiation_source 'fine-focus sealed tube'
_diffrn_radiation_type MoK\a
_diffrn_radiation_wavelength 0.71073
_diffrn_reflns_av_R_equivalents 0.0536
_diffrn_reflns_av_sigmaI/netI 0.0684
_diffrn_reflns_limit_h_max 16
_diffrn_reflns_limit_h_min -16
_diffrn_reflns_limit_k_max 20
_diffrn_reflns_limit_k_min -19
_diffrn_reflns_limit_l_max 20
_diffrn_reflns_limit_l_min -20
_diffrn_reflns_number 20559
_diffrn_reflns_theta_full 27.50
_diffrn_reflns_theta_max 27.90
_diffrn_reflns_theta_min 1.82
_diffrn_standards_decay_% 0.00
_exptl_absorpt_coefficient_mu 0.110
_exptl_absorpt_correction_type none
_exptl_crystal_colour colourless
_exptl_crystal_density_diffrn 1.159
_exptl_crystal_density_method 'not measured'
_exptl_crystal_description prism
_exptl_crystal_F_000 1168
_exptl_crystal_size_max 0.43
_exptl_crystal_size_mid 0.38
_exptl_crystal_size_min 0.28
_refine_diff_density_max 0.218
_refine_diff_density_min -0.223
_refine_diff_density_rms 0.044
_refine_ls_abs_structure_details 'Flack H D (1983), Acta Cryst. A39, 876-881'
_refine_ls_abs_structure_Flack 0.07(10)
_refine_ls_extinction_method none
_refine_ls_goodness_of_fit_ref 0.991
_refine_ls_hydrogen_treatment refall
_refine_ls_matrix_type full
_refine_ls_number_parameters 520
_refine_ls_number_reflns 7372
_refine_ls_number_restraints 432
_refine_ls_restrained_S_all 0.973
_refine_ls_R_factor_all 0.0760
_refine_ls_R_factor_gt 0.0372
_refine_ls_shift/su_max 0.000
_refine_ls_shift/su_mean 0.000
_refine_ls_structure_factor_coef Fsqd
_refine_ls_weighting_details 'w=1/[\s^2^(Fo^2^)+(0.0344P)^2^] where P=(Fo^2^+2Fc^2^)/3'
_refine_ls_weighting_scheme calc
_refine_ls_wR_factor_gt 0.0711
_refine_ls_wR_factor_ref 0.0847
_reflns_number_gt 5222
_reflns_number_total 7372
_reflns_threshold_expression I>2\s(I)
_cod_data_source_file jo900623c_si_001.cif
_cod_data_source_block le5
_cod_depositor_comments
;
The following automatic conversions were performed:
'_atom_sites_solution_hydrogens' value 'DIFMAP' changed to 'difmap'
according to '/home/saulius/struct/CIF-dictionaries/cif_core.dic'
dictionary named 'cif_core.dic' version 2.4.1 from
2010-06-29.

'_refine_ls_hydrogen_treatment' value 'REFALL' changed to
'refall' according to '/home/saulius/struct/CIF-dictionaries/cif_core.dic'
dictionary named 'cif_core.dic' version 2.4.1 from 2010-06-29.

Automatic conversion script
Id: cif_fix_enum 1527 2010-12-29 10:47:43Z saulius 
;
_cod_database_code 4024596

loop_
_symmetry_equiv_pos_as_xyz
'x, y, z'
'-x+1/2, -y, z+1/2'
'-x, y+1/2, -z+1/2'
'x+1/2, -y+1/2, -z'

loop_
_atom_site_label
_atom_site_type_symbol
_atom_site_fract_x
_atom_site_fract_y
_atom_site_fract_z
_atom_site_U_iso_or_equiv
_atom_site_adp_type
_atom_site_occupancy
_atom_site_symmetry_multiplicity
_atom_site_calc_flag
_atom_site_refinement_flags
_atom_site_disorder_assembly
_atom_site_disorder_group
N1 N 0.28186(11) 0.70686(9) 0.03900(9) 0.0210(3) Uani 1 1 d . . .
C1 C 0.18416(15) 0.67204(11) 0.02059(11) 0.0214(4) Uani 1 1 d . . .
C2 C 0.18297(14) 0.57954(10) 0.05297(11) 0.0197(4) Uani 1 1 d . . .
C3 C 0.29322(14) 0.57195(11) 0.09273(11) 0.0193(4) Uani 1 1 d . . .
C4 C 0.34404(14) 0.50429(12) 0.13085(12) 0.0245(4) Uani 1 1 d . . .
H4 H 0.3056(13) 0.4489(11) 0.1388(11) 0.017(4) Uiso 1 1 d . . .
C5 C 0.44911(15) 0.51535(14) 0.15947(13) 0.0290(5) Uani 1 1 d . . .
H5 H 0.4833(17) 0.4678(14) 0.1876(14) 0.043(6) Uiso 1 1 d . . .
C6 C 0.50233(16) 0.59137(14) 0.14799(13) 0.0316(5) Uani 1 1 d . . .
H6 H 0.5764(17) 0.5968(12) 0.1687(13) 0.036(6) Uiso 1 1 d . . .
C7 C 0.45232(15) 0.66008(13) 0.10864(13) 0.0266(4) Uani 1 1 d . . .
H7 H 0.4877(15) 0.7155(12) 0.0997(12) 0.036(6) Uiso 1 1 d . . .
C8 C 0.34810(14) 0.64823(11) 0.08148(11) 0.0203(4) Uani 1 1 d . . .
O1 O 0.10965(10) 0.70852(8) -0.01370(8) 0.0290(3) Uani 1 1 d . . .
N2 N 0.15932(11) 0.52208(10) -0.01723(10) 0.0212(4) Uani 1 1 d . . .
H2 H 0.1373(17) 0.4739(13) 0.0038(13) 0.034(6) Uiso 1 1 d . . .
C9 C 0.24886(15) 0.50265(12) -0.07446(12) 0.0215(4) Uani 1 1 d . . .
H9 H 0.3129(14) 0.4814(10) -0.0420(11) 0.015(4) Uiso 1 1 d . . .
C10 C 0.27992(14) 0.57815(11) -0.12834(12) 0.0219(4) Uani 1 1 d . . .
C11 C 0.20413(17) 0.62034(13) -0.17742(12) 0.0276(5) Uani 1 1 d . . .
H11 H 0.1327(16) 0.6033(12) -0.1739(12) 0.026(5) Uiso 1 1 d . . .
C12 C 0.23431(19) 0.68607(14) -0.23023(13) 0.0346(5) Uani 1 1 d . . .
H12 H 0.1847(17) 0.7151(12) -0.2643(12) 0.035(6) Uiso 1 1 d . . .
C13 C 0.34150(19) 0.71049(14) -0.23397(14) 0.0383(6) Uani 1 1 d . . .
H13 H 0.3638(16) 0.7603(13) -0.2701(13) 0.040(6) Uiso 1 1 d . . .
C14 C 0.41653(19) 0.67121(14) -0.18387(14) 0.0362(5) Uani 1 1 d . . .
H14 H 0.4906(18) 0.6891(14) -0.1854(14) 0.045(7) Uiso 1 1 d . . .
C15 C 0.38649(16) 0.60509(13) -0.13134(13) 0.0277(5) Uani 1 1 d . . .
H15 H 0.4396(16) 0.5737(12) -0.0959(13) 0.035(6) Uiso 1 1 d . . .
C16 C 0.21365(18) 0.42973(13) -0.13086(13) 0.0279(5) Uani 1 1 d . . .
H16A H 0.2729(15) 0.4156(12) -0.1710(12) 0.027(5) Uiso 1 1 d . . .
H16B H 0.1483(17) 0.4466(13) -0.1644(13) 0.041(6) Uiso 1 1 d . . .
O2 O 0.19147(12) 0.35724(7) -0.07939(8) 0.0314(3) Uani 1 1 d . . .
Si1 Si 0.18571(4) 0.25941(3) -0.11630(3) 0.02615(13) Uani 1 1 d . . .
C17 C 0.3007(2) 0.24320(15) -0.18946(15) 0.0476(6) Uani 1 1 d DU . .
H17A H 0.2897(16) 0.2768(10) -0.2416(8) 0.060(5) Uiso 1 1 d DU . .
H17B H 0.3675(12) 0.2617(11) -0.1614(11) 0.060(5) Uiso 1 1 d DU . .
H17C H 0.3052(17) 0.1821(5) -0.2040(12) 0.065(5) Uiso 1 1 d DU . .
C18 C 0.0583(2) 0.24244(17) -0.17495(16) 0.0525(7) Uani 1 1 d DU . .
H18A H 0.062(2) 0.1863(7) -0.2038(13) 0.086(6) Uiso 1 1 d DU . .
H18B H 0.0502(18) 0.2869(10) -0.2199(10) 0.081(6) Uiso 1 1 d DU . .
H18C H -0.0088(13) 0.2439(13) -0.1403(12) 0.087(6) Uiso 1 1 d DU . .
C19 C 0.19459(16) 0.18891(12) -0.02110(12) 0.0275(4) Uani 1 1 d . . .
C20 C 0.20031(19) 0.09591(12) -0.04879(15) 0.0362(5) Uani 1 1 d DU . .
H20A H 0.1349(9) 0.0798(12) -0.0815(9) 0.049(5) Uiso 1 1 d DU . .
H20B H 0.2642(9) 0.0860(13) -0.0848(9) 0.051(5) Uiso 1 1 d DU . .
H20C H 0.2042(13) 0.0591(11) 0.0018(7) 0.045(5) Uiso 1 1 d DU . .
C21 C 0.2943(2) 0.21021(15) 0.03039(15) 0.0450(6) Uani 1 1 d DU . .
H21A H 0.2915(15) 0.2705(6) 0.0496(10) 0.048(5) Uiso 1 1 d DU . .
H21B H 0.2995(15) 0.1733(9) 0.0811(8) 0.055(5) Uiso 1 1 d DU . .
H21C H 0.3609(12) 0.2026(10) -0.0039(10) 0.057(5) Uiso 1 1 d DU . .
C22 C 0.0952(2) 0.20019(16) 0.03510(15) 0.0442(6) Uani 1 1 d DU . .
H22A H 0.0911(16) 0.2605(6) 0.0531(11) 0.058(5) Uiso 1 1 d DU . .
H22B H 0.0985(16) 0.1634(9) 0.0860(8) 0.058(5) Uiso 1 1 d DU . .
H22C H 0.0312(13) 0.1853(11) 0.0015(11) 0.062(5) Uiso 1 1 d DU . .
C23 C 0.08952(15) 0.57329(12) 0.11698(14) 0.0254(4) Uani 1 1 d . . .
H23A H 0.0249(17) 0.5909(13) 0.0870(13) 0.042(6) Uiso 1 1 d . . .
H23B H 0.1060(16) 0.6155(13) 0.1627(13) 0.037(6) Uiso 1 1 d . . .
C24 C 0.07656(15) 0.48604(14) 0.15279(13) 0.0273(5) Uani 1 1 d . . .
H24 H 0.1221(16) 0.4723(12) 0.2029(13) 0.035(6) Uiso 1 1 d . . .
C25 C 0.00795(17) 0.42995(15) 0.12268(16) 0.0351(5) Uani 1 1 d . . .
H25A H -0.043(2) 0.4443(15) 0.0756(17) 0.066(8) Uiso 1 1 d . . .
H36B H 0.0048(18) 0.3718(16) 0.1479(15) 0.057(8) Uiso 1 1 d . . .
C26 C 0.31713(16) 0.78946(12) 0.00617(12) 0.0247(4) Uani 1 1 d . . .
H26A H 0.3948(16) 0.7819(12) -0.0131(12) 0.035(6) Uiso 1 1 d . . .
H26B H 0.2743(16) 0.8000(12) -0.0464(13) 0.034(6) Uiso 1 1 d . . .
C27 C 0.30430(15) 0.86126(11) 0.06786(11) 0.0229(4) Uani 1 1 d . . .
C28 C 0.20491(15) 0.87929(12) 0.10356(13) 0.0268(4) Uani 1 1 d . . .
H28 H 0.1434(16) 0.8431(12) 0.0887(12) 0.040(6) Uiso 1 1 d . . .
C29 C 0.19167(16) 0.94595(12) 0.15933(13) 0.0277(4) Uani 1 1 d . . .
H29 H 0.1233(16) 0.9553(12) 0.1870(12) 0.029(5) Uiso 1 1 d . . .
C30 C 0.27826(14) 0.99768(12) 0.17882(12) 0.0241(4) Uani 1 1 d . . .
C31 C 0.37712(15) 0.98180(13) 0.14233(13) 0.0275(5) Uani 1 1 d . . .
H31 H 0.4344(17) 1.0183(14) 0.1543(14) 0.044(6) Uiso 1 1 d . . .
C32 C 0.39011(16) 0.91400(12) 0.08771(12) 0.0259(4) Uani 1 1 d . . .
H32 H 0.4636(16) 0.9015(11) 0.0661(13) 0.030(5) Uiso 1 1 d . . .
O3 O 0.27284(11) 1.06600(9) 0.23214(9) 0.0322(3) Uani 1 1 d . . .
C33 C 0.18114(18) 1.07182(13) 0.28437(14) 0.0343(5) Uani 1 1 d DU . .
H33A H 0.1957(15) 1.1189(7) 0.3242(9) 0.042(5) Uiso 1 1 d DU . .
H33B H 0.1683(14) 1.0187(7) 0.3163(10) 0.046(5) Uiso 1 1 d DU . .
H33C H 0.1168(11) 1.0851(9) 0.2501(9) 0.040(5) Uiso 1 1 d DU . .

loop_
_atom_site_aniso_label
_atom_site_aniso_U_11
_atom_site_aniso_U_22
_atom_site_aniso_U_33
_atom_site_aniso_U_23
_atom_site_aniso_U_13
_atom_site_aniso_U_12
N1 0.0206(8) 0.0181(8) 0.0242(8) 0.0006(7) -0.0010(6) -0.0008(6)
C1 0.0221(9) 0.0223(9) 0.0197(9) -0.0007(8) 0.0002(8) 0.0007(8)
C2 0.0193(9) 0.0190(9) 0.0207(9) -0.0002(8) -0.0020(8) 0.0005(8)
C3 0.0188(9) 0.0204(9) 0.0186(9) -0.0014(8) -0.0001(7) 0.0024(8)
C4 0.0247(10) 0.0224(10) 0.0264(11) 0.0016(9) 0.0016(8) 0.0026(8)
C5 0.0232(10) 0.0347(12) 0.0292(11) 0.0045(10) -0.0010(8) 0.0089(9)
C6 0.0192(10) 0.0463(14) 0.0294(12) 0.0004(10) -0.0023(9) 0.0029(9)
C7 0.0225(10) 0.0308(11) 0.0264(11) -0.0001(10) 0.0022(8) -0.0038(9)
C8 0.0205(9) 0.0223(10) 0.0180(9) -0.0008(8) 0.0014(7) 0.0021(8)
O1 0.0262(7) 0.0245(7) 0.0364(8) 0.0001(7) -0.0093(6) 0.0052(6)
N2 0.0218(8) 0.0199(9) 0.0220(9) -0.0018(7) 0.0020(7) -0.0040(7)
C9 0.0229(9) 0.0219(10) 0.0198(10) 0.0004(8) 0.0013(8) 0.0021(8)
C10 0.0266(9) 0.0210(10) 0.0182(9) -0.0027(8) 0.0028(8) 0.0010(8)
C11 0.0322(12) 0.0246(11) 0.0259(11) -0.0020(9) -0.0027(9) -0.0001(9)
C12 0.0519(14) 0.0265(12) 0.0253(12) 0.0022(10) -0.0037(11) 0.0040(11)
C13 0.0590(16) 0.0262(12) 0.0296(12) 0.0003(10) 0.0108(11) -0.0094(11)
C14 0.0419(13) 0.0354(13) 0.0313(12) -0.0039(11) 0.0097(10) -0.0130(11)
C15 0.0270(10) 0.0323(12) 0.0237(11) -0.0037(9) 0.0026(9) -0.0021(9)
C16 0.0384(12) 0.0196(10) 0.0255(11) 0.0005(9) 0.0032(10) -0.0007(9)
O2 0.0486(8) 0.0184(7) 0.0271(7) -0.0010(6) 0.0087(7) -0.0010(7)
Si1 0.0318(3) 0.0206(3) 0.0261(3) -0.0022(2) 0.0010(2) 0.0003(2)
C17 0.0647(16) 0.0305(13) 0.0475(14) -0.0016(12) 0.0215(13) 0.0069(13)
C18 0.0591(16) 0.0526(16) 0.0460(15) 0.0143(14) -0.0204(12) -0.0120(14)
C19 0.0304(10) 0.0226(10) 0.0294(11) -0.0010(8) -0.0024(9) -0.0018(9)
C20 0.0434(13) 0.0227(11) 0.0426(13) 0.0015(10) -0.0046(11) 0.0008(10)
C21 0.0531(15) 0.0355(13) 0.0464(15) 0.0054(12) -0.0186(12) -0.0080(11)
C22 0.0553(16) 0.0418(14) 0.0354(14) 0.0062(11) 0.0116(11) 0.0049(12)
C23 0.0230(10) 0.0263(11) 0.0270(11) -0.0045(10) 0.0014(9) -0.0005(8)
C24 0.0219(10) 0.0352(12) 0.0248(11) -0.0006(10) 0.0056(8) -0.0010(9)
C25 0.0305(11) 0.0349(13) 0.0399(14) -0.0001(12) 0.0073(11) -0.0055(10)
C26 0.0296(10) 0.0195(10) 0.0251(11) 0.0025(8) 0.0043(9) -0.0004(9)
C27 0.0276(10) 0.0183(9) 0.0229(10) 0.0018(8) 0.0006(8) -0.0014(8)
C28 0.0208(10) 0.0237(10) 0.0358(12) -0.0046(9) 0.0008(9) -0.0056(8)
C29 0.0227(10) 0.0247(10) 0.0356(12) -0.0034(9) 0.0023(9) 0.0004(9)
C30 0.0264(10) 0.0213(10) 0.0246(10) -0.0020(9) -0.0046(8) -0.0004(8)
C31 0.0223(10) 0.0295(11) 0.0308(12) -0.0018(9) -0.0027(8) -0.0076(9)
C32 0.0218(10) 0.0282(11) 0.0277(11) 0.0014(9) 0.0012(9) -0.0006(8)
O3 0.0330(8) 0.0298(8) 0.0337(8) -0.0105(7) 0.0032(7) -0.0046(6)
C33 0.0412(12) 0.0270(12) 0.0348(12) -0.0045(10) 0.0078(11) 0.0013(11)

loop_
_atom_type_symbol
_atom_type_description
_atom_type_scat_dispersion_real
_atom_type_scat_dispersion_imag
_atom_type_scat_source
C C 0.0033 0.0016 'International Tables Vol C Tables 4.2.6.8 and 6.1.1.4'
H H 0.0000 0.0000 'International Tables Vol C Tables 4.2.6.8 and 6.1.1.4'
N N 0.0061 0.0033 'International Tables Vol C Tables 4.2.6.8 and 6.1.1.4'
O O 0.0106 0.0060 'International Tables Vol C Tables 4.2.6.8 and 6.1.1.4'
Si Si 0.0817 0.0704 'International Tables Vol C Tables 4.2.6.8 and 6.1.1.4'

loop_
_geom_angle_atom_site_label_1
_geom_angle_atom_site_label_2
_geom_angle_atom_site_label_3
_geom_angle
_geom_angle_site_symmetry_1
_geom_angle_site_symmetry_3
_geom_angle_publ_flag
C1 N1 C8 111.11(14) . . ?
C1 N1 C26 123.07(15) . . ?
C8 N1 C26 125.13(15) . . ?
O1 C1 N1 125.71(16) . . ?
O1 C1 C2 125.85(16) . . ?
N1 C1 C2 108.41(15) . . ?
N2 C2 C3 116.76(14) . . ?
N2 C2 C1 109.29(14) . . ?
C3 C2 C1 101.80(14) . . ?
N2 C2 C23 108.04(14) . . ?
C3 C2 C23 113.66(15) . . ?
C1 C2 C23 106.62(14) . . ?
C4 C3 C8 119.84(16) . . ?
C4 C3 C2 131.24(16) . . ?
C8 C3 C2 108.81(15) . . ?
C3 C4 C5 118.45(18) . . ?
C3 C4 H4 120.6(10) . . ?
C5 C4 H4 121.0(10) . . ?
C6 C5 C4 120.99(19) . . ?
C6 C5 H5 121.3(13) . . ?
C4 C5 H5 117.7(13) . . ?
C5 C6 C7 121.17(19) . . ?
C5 C6 H6 118.8(12) . . ?
C7 C6 H6 120.1(12) . . ?
C8 C7 C6 117.02(18) . . ?
C8 C7 H7 119.6(11) . . ?
C6 C7 H7 123.4(11) . . ?
C7 C8 C3 122.51(18) . . ?
C7 C8 N1 127.65(17) . . ?
C3 C8 N1 109.84(15) . . ?
C2 N2 C9 116.54(14) . . ?
C2 N2 H2 108.0(13) . . ?
C9 N2 H2 107.1(13) . . ?
N2 C9 C10 112.30(15) . . ?
N2 C9 C16 107.65(15) . . ?
C10 C9 C16 109.45(15) . . ?
N2 C9 H9 110.6(9) . . ?
C10 C9 H9 110.4(9) . . ?
C16 C9 H9 106.2(9) . . ?
C11 C10 C15 118.70(18) . . ?
C11 C10 C9 121.20(16) . . ?
C15 C10 C9 120.07(17) . . ?
C12 C11 C10 120.8(2) . . ?
C12 C11 H11 120.7(12) . . ?
C10 C11 H11 118.4(12) . . ?
C11 C12 C13 119.6(2) . . ?
C11 C12 H12 122.3(12) . . ?
C13 C12 H12 118.1(12) . . ?
C14 C13 C12 120.2(2) . . ?
C14 C13 H13 119.5(12) . . ?
C12 C13 H13 120.2(12) . . ?
C13 C14 C15 120.3(2) . . ?
C13 C14 H14 120.2(13) . . ?
C15 C14 H14 119.5(13) . . ?
C14 C15 C10 120.4(2) . . ?
C14 C15 H15 122.2(12) . . ?
C10 C15 H15 117.3(12) . . ?
O2 C16 C9 108.73(15) . . ?
O2 C16 H16A 109.2(11) . . ?
C9 C16 H16A 109.4(11) . . ?
O2 C16 H16B 110.9(12) . . ?
C9 C16 H16B 110.2(12) . . ?
H16A C16 H16B 108.5(15) . . ?
C16 O2 Si1 123.37(11) . . ?
O2 Si1 C18 110.46(11) . . ?
O2 Si1 C17 108.45(9) . . ?
C18 Si1 C17 108.84(12) . . ?
O2 Si1 C19 105.24(8) . . ?
C18 Si1 C19 111.65(10) . . ?
C17 Si1 C19 112.11(10) . . ?
Si1 C17 H17A 110.0(13) . . ?
Si1 C17 H17B 109.0(13) . . ?
H17A C17 H17B 109.7(9) . . ?
Si1 C17 H17C 108.8(13) . . ?
H17A C17 H17C 109.3(9) . . ?
H17B C17 H17C 110.2(9) . . ?
Si1 C18 H18A 108.5(15) . . ?
Si1 C18 H18B 110.0(14) . . ?
H18A C18 H18B 107.2(10) . . ?
Si1 C18 H18C 115.6(14) . . ?
H18A C18 H18C 108.2(10) . . ?
H18B C18 H18C 107.0(10) . . ?
C21 C19 C20 109.09(18) . . ?
C21 C19 C22 108.54(17) . . ?
C20 C19 C22 108.38(17) . . ?
C21 C19 Si1 110.49(14) . . ?
C20 C19 Si1 109.66(14) . . ?
C22 C19 Si1 110.64(14) . . ?
C19 C20 H20A 110.7(12) . . ?
C19 C20 H20B 110.7(12) . . ?
H20A C20 H20B 108.3(9) . . ?
C19 C20 H20C 109.1(11) . . ?
H20A C20 H20C 108.3(9) . . ?
H20B C20 H20C 109.6(9) . . ?
C19 C21 H21A 110.2(12) . . ?
C19 C21 H21B 111.1(12) . . ?
H21A C21 H21B 108.1(9) . . ?
C19 C21 H21C 110.9(12) . . ?
H21A C21 H21C 108.0(9) . . ?
H21B C21 H21C 108.5(9) . . ?
C19 C22 H22A 108.7(13) . . ?
C19 C22 H22B 111.9(13) . . ?
H22A C22 H22B 108.9(9) . . ?
C19 C22 H22C 108.0(13) . . ?
H22A C22 H22C 109.9(9) . . ?
H22B C22 H22C 109.5(9) . . ?
C24 C23 C2 112.91(15) . . ?
C24 C23 H23A 110.9(12) . . ?
C2 C23 H23A 106.3(12) . . ?
C24 C23 H23B 110.7(12) . . ?
C2 C23 H23B 106.2(12) . . ?
H23A C23 H23B 109.5(17) . . ?
C25 C24 C23 123.2(2) . . ?
C25 C24 H24 120.7(12) . . ?
C23 C24 H24 116.1(12) . . ?
C24 C25 H25A 121.8(14) . . ?
C24 C25 H36B 119.5(14) . . ?
H25A C25 H36B 118.6(19) . . ?
N1 C26 C27 113.73(15) . . ?
N1 C26 H26A 106.6(11) . . ?
C27 C26 H26A 112.6(11) . . ?
N1 C26 H26B 106.4(11) . . ?
C27 C26 H26B 111.2(11) . . ?
H26A C26 H26B 105.8(15) . . ?
C32 C27 C28 117.99(17) . . ?
C32 C27 C26 121.03(17) . . ?
C28 C27 C26 120.91(17) . . ?
C29 C28 C27 121.48(18) . . ?
C29 C28 H28 120.1(12) . . ?
C27 C28 H28 118.5(12) . . ?
C28 C29 C30 119.77(19) . . ?
C28 C29 H29 120.7(12) . . ?
C30 C29 H29 119.5(12) . . ?
O3 C30 C31 116.41(17) . . ?
O3 C30 C29 124.13(17) . . ?
C31 C30 C29 119.45(18) . . ?
C30 C31 C32 120.39(19) . . ?
C30 C31 H31 118.8(13) . . ?
C32 C31 H31 120.8(13) . . ?
C31 C32 C27 120.88(18) . . ?
C31 C32 H32 118.4(11) . . ?
C27 C32 H32 120.6(11) . . ?
C30 O3 C33 116.95(15) . . ?
O3 C33 H33A 106.0(12) . . ?
O3 C33 H33B 112.1(12) . . ?
H33A C33 H33B 109.5(9) . . ?
O3 C33 H33C 110.1(11) . . ?
H33A C33 H33C 110.0(9) . . ?
H33B C33 H33C 109.2(9) . . ?

loop_
_geom_bond_atom_site_label_1
_geom_bond_atom_site_label_2
_geom_bond_distance
_geom_bond_site_symmetry_2
_geom_bond_publ_flag
N1 C1 1.365(2) . ?
N1 C8 1.409(2) . ?
N1 C26 1.468(2) . ?
C1 O1 1.219(2) . ?
C1 C2 1.544(2) . ?
C2 N2 1.466(2) . ?
C2 C3 1.514(2) . ?
C2 C23 1.547(3) . ?
C3 C4 1.379(2) . ?
C3 C8 1.393(2) . ?
C4 C5 1.395(3) . ?
C4 H4 1.003(17) . ?
C5 C6 1.380(3) . ?
C5 H5 0.97(2) . ?
C6 C7 1.395(3) . ?
C6 H6 0.98(2) . ?
C7 C8 1.379(3) . ?
C7 H7 0.987(19) . ?
N2 C9 1.470(2) . ?
N2 H2 0.87(2) . ?
C9 C10 1.515(3) . ?
C9 C16 1.520(3) . ?
C9 H9 1.006(17) . ?
C10 C11 1.392(3) . ?
C10 C15 1.393(3) . ?
C11 C12 1.384(3) . ?
C11 H11 0.930(19) . ?
C12 C13 1.389(3) . ?
C12 H12 0.94(2) . ?
C13 C14 1.374(3) . ?
C13 H13 1.01(2) . ?
C14 C15 1.385(3) . ?
C14 H14 0.96(2) . ?
C15 H15 1.00(2) . ?
C16 O2 1.431(2) . ?
C16 H16A 1.000(19) . ?
C16 H16B 1.01(2) . ?
O2 Si1 1.6493(13) . ?
Si1 C18 1.857(2) . ?
Si1 C17 1.861(2) . ?
Si1 C19 1.879(2) . ?
C17 H17A 0.992(8) . ?
C17 H17B 0.986(8) . ?
C17 H17C 0.990(8) . ?
C18 H18A 0.997(8) . ?
C18 H18B 1.004(8) . ?
C18 H18C 1.000(8) . ?
C19 C21 1.523(3) . ?
C19 C20 1.530(3) . ?
C19 C22 1.535(3) . ?
C20 H20A 0.997(8) . ?
C20 H20B 0.992(8) . ?
C20 H20C 0.992(7) . ?
C21 H21A 0.998(7) . ?
C21 H21B 0.996(8) . ?
C21 H21C 1.000(8) . ?
C22 H22A 0.994(8) . ?
C22 H22B 0.996(8) . ?
C22 H22C 0.987(8) . ?
C23 C24 1.495(3) . ?
C23 H23A 0.97(2) . ?
C23 H23B 1.00(2) . ?
C24 C25 1.318(3) . ?
C24 H24 1.00(2) . ?
C25 H25A 1.01(3) . ?
C25 H36B 1.00(2) . ?
C26 C27 1.504(3) . ?
C26 H26A 1.02(2) . ?
C26 H26B 1.00(2) . ?
C27 C32 1.389(3) . ?
C27 C28 1.389(3) . ?
C28 C29 1.383(3) . ?
C28 H28 0.98(2) . ?
C29 C30 1.385(3) . ?
C29 H29 0.97(2) . ?
C30 O3 1.371(2) . ?
C30 C31 1.382(3) . ?
C31 C32 1.385(3) . ?
C31 H31 0.93(2) . ?
C32 H32 1.00(2) . ?
O3 C33 1.413(2) . ?
C33 H33A 0.991(8) . ?
C33 H33B 0.991(8) . ?
C33 H33C 0.990(7) . ?

loop_
_geom_torsion_atom_site_label_1
_geom_torsion_atom_site_label_2
_geom_torsion_atom_site_label_3
_geom_torsion_atom_site_label_4
_geom_torsion
_geom_torsion_site_symmetry_1
_geom_torsion_site_symmetry_2
_geom_torsion_site_symmetry_3
_geom_torsion_site_symmetry_4
_geom_torsion_publ_flag
C8 N1 C1 O1 177.78(17) . . . . ?
C26 N1 C1 O1 -11.3(3) . . . . ?
C8 N1 C1 C2 -0.53(19) . . . . ?
C26 N1 C1 C2 170.39(14) . . . . ?
O1 C1 C2 N2 58.9(2) . . . . ?
N1 C1 C2 N2 -122.81(15) . . . . ?
O1 C1 C2 C3 -177.02(18) . . . . ?
N1 C1 C2 C3 1.28(18) . . . . ?
O1 C1 C2 C23 -57.7(2) . . . . ?
N1 C1 C2 C23 120.64(16) . . . . ?
N2 C2 C3 C4 -58.8(3) . . . . ?
C1 C2 C3 C4 -177.74(18) . . . . ?
C23 C2 C3 C4 68.0(2) . . . . ?
N2 C2 C3 C8 117.30(17) . . . . ?
C1 C2 C3 C8 -1.60(18) . . . . ?
C23 C2 C3 C8 -115.84(16) . . . . ?
C8 C3 C4 C5 1.9(3) . . . . ?
C2 C3 C4 C5 177.63(18) . . . . ?
C3 C4 C5 C6 -1.8(3) . . . . ?
C4 C5 C6 C7 1.0(3) . . . . ?
C5 C6 C7 C8 -0.4(3) . . . . ?
C6 C7 C8 C3 0.5(3) . . . . ?
C6 C7 C8 N1 -178.69(18) . . . . ?
C4 C3 C8 C7 -1.3(3) . . . . ?
C2 C3 C8 C7 -177.94(17) . . . . ?
C4 C3 C8 N1 178.06(15) . . . . ?
C2 C3 C8 N1 1.4(2) . . . . ?
C1 N1 C8 C7 178.75(18) . . . . ?
C26 N1 C8 C7 8.1(3) . . . . ?
C1 N1 C8 C3 -0.6(2) . . . . ?
C26 N1 C8 C3 -171.25(15) . . . . ?
C3 C2 N2 C9 -36.0(2) . . . . ?
C1 C2 N2 C9 78.75(19) . . . . ?
C23 C2 N2 C9 -165.61(15) . . . . ?
C2 N2 C9 C10 -70.58(19) . . . . ?
C2 N2 C9 C16 168.88(15) . . . . ?
N2 C9 C10 C11 -54.2(2) . . . . ?
C16 C9 C10 C11 65.3(2) . . . . ?
N2 C9 C10 C15 127.63(18) . . . . ?
C16 C9 C10 C15 -112.9(2) . . . . ?
C15 C10 C11 C12 2.0(3) . . . . ?
C9 C10 C11 C12 -176.17(18) . . . . ?
C10 C11 C12 C13 -0.3(3) . . . . ?
C11 C12 C13 C14 -1.8(3) . . . . ?
C12 C13 C14 C15 2.2(3) . . . . ?
C13 C14 C15 C10 -0.4(3) . . . . ?
C11 C10 C15 C14 -1.6(3) . . . . ?
C9 C10 C15 C14 176.56(18) . . . . ?
N2 C9 C16 O2 -61.5(2) . . . . ?
C10 C9 C16 O2 176.21(15) . . . . ?
C9 C16 O2 Si1 -161.53(12) . . . . ?
C16 O2 Si1 C18 -75.21(18) . . . . ?
C16 O2 Si1 C17 43.99(19) . . . . ?
C16 O2 Si1 C19 164.14(15) . . . . ?
O2 Si1 C19 C21 -54.58(16) . . . . ?
C18 Si1 C19 C21 -174.45(16) . . . . ?
C17 Si1 C19 C21 63.12(18) . . . . ?
O2 Si1 C19 C20 -174.86(13) . . . . ?
C18 Si1 C19 C20 65.27(18) . . . . ?
C17 Si1 C19 C20 -57.16(18) . . . . ?
O2 Si1 C19 C22 65.64(15) . . . . ?
C18 Si1 C19 C22 -54.22(18) . . . . ?
C17 Si1 C19 C22 -176.66(15) . . . . ?
N2 C2 C23 C24 61.4(2) . . . . ?
C3 C2 C23 C24 -69.9(2) . . . . ?
C1 C2 C23 C24 178.75(16) . . . . ?
C2 C23 C24 C25 -95.8(2) . . . . ?
C1 N1 C26 C27 99.6(2) . . . . ?
C8 N1 C26 C27 -90.8(2) . . . . ?
N1 C26 C27 C32 126.93(18) . . . . ?
N1 C26 C27 C28 -56.2(2) . . . . ?
C32 C27 C28 C29 -2.0(3) . . . . ?
C26 C27 C28 C29 -178.96(17) . . . . ?
C27 C28 C29 C30 1.7(3) . . . . ?
C28 C29 C30 O3 178.88(18) . . . . ?
C28 C29 C30 C31 -0.2(3) . . . . ?
O3 C30 C31 C32 179.90(17) . . . . ?
C29 C30 C31 C32 -1.0(3) . . . . ?
C30 C31 C32 C27 0.6(3) . . . . ?
C28 C27 C32 C31 0.9(3) . . . . ?
C26 C27 C32 C31 177.78(18) . . . . ?
C31 C30 O3 C33 -165.87(19) . . . . ?
C29 C30 O3 C33 15.0(3) . . . . ?

loop_
_cod_related_entry_id
_cod_related_entry_database
_cod_related_entry_code
1 ChemSpider 30658967
